data_7714403
loop_
_publ_author_name
'Kiseleva, Marina A.'
'Andrei, Churakov'
'Taydakov, Ilya V.'
'Metlin, Mikhail T.'
'Kozyukhin, Sergey'
'Bezzubov, Stanislav'

_publ_section_title
;
 Aggregation-induced emission of cyclometalated rhodium(III) and
 iridium(III) phenylpyridine complexes with ancillary 1,3-diketones
;
_journal_name_full 'Dalton Transactions'
_journal_paper_doi 10.1039/D3DT02651E
_journal_year 2023
_chemical_formula_moiety 'C32 H25 Ir N2 O2'
_chemical_formula_sum 'C32 H25 Ir N2 O2'
_chemical_formula_weight 661.74
_space_group_crystal_system monoclinic
_space_group_IT_number 14
_space_group_name_Hall '-P 2yn'
_space_group_name_H-M_alt 'P 1 21/n 1'
_atom_sites_solution_hydrogens geom
_atom_sites_solution_primary iterative
_audit_creation_date 2023-06-01
_audit_creation_method
;
Olex2 1.3
(compiled Nov 21 2019 18:26:39 for OlexSys, GUI svn.r6003)
;
_audit_update_record
;
2023-06-01 deposited with the CCDC.	2023-11-07 downloaded from the CCDC.
;
_cell_angle_alpha 90
_cell_angle_beta 100.722(2)
_cell_angle_gamma 90
_cell_formula_units_Z 4
_cell_length_a 10.1004(5)
_cell_length_b 23.8644(13)
_cell_length_c 12.1714(6)
_cell_measurement_reflns_used 9929
_cell_measurement_temperature 100.0
_cell_measurement_theta_max 27.12
_cell_measurement_theta_min 2.41
_cell_volume 2882.6(3)
_computing_cell_refinement 'APEX3 v.2017.3_0 (Bruker AXS, 2017)'
_computing_data_collection 'APEX3 v.2017.3_0 (Bruker AXS, 2017)'
_computing_data_reduction 'SAINT v8.38A (Bruker AXS, 2016)'
_computing_molecular_graphics 'Olex2 1.3 (Dolomanov et al., 2009)'
_computing_publication_material 'Olex2 1.3 (Dolomanov et al., 2009)'
_computing_structure_refinement 'SHELXL 2018/3 (Sheldrick, 2015)'
_computing_structure_solution 'olex2.solve 1.3 (Bourhis et al., 2015)'
_diffrn_ambient_temperature 100.0
_diffrn_detector 'Bruker PHOTON III CMOS'
_diffrn_detector_area_resol_mean 10.4
_diffrn_detector_type 'CMOS sensor'
_diffrn_measured_fraction_theta_full 0.977
_diffrn_measured_fraction_theta_max 0.977
_diffrn_measurement_device '3-circle diffractometer'
_diffrn_measurement_device_type 'Bruker D8 Venture'
_diffrn_measurement_method \w-scan
_diffrn_radiation_monochromator 'focusing mirrors'
_diffrn_radiation_probe x-ray
_diffrn_radiation_type MoK\a
_diffrn_radiation_wavelength 0.71073
_diffrn_reflns_av_R_equivalents 0.0688
_diffrn_reflns_av_unetI/netI 0.0429
_diffrn_reflns_Laue_measured_fraction_full 0.977
_diffrn_reflns_Laue_measured_fraction_max 0.977
_diffrn_reflns_limit_h_max 12
_diffrn_reflns_limit_h_min -11
_diffrn_reflns_limit_k_max 28
_diffrn_reflns_limit_k_min -28
_diffrn_reflns_limit_l_max 14
_diffrn_reflns_limit_l_min -14
_diffrn_reflns_number 41193
_diffrn_reflns_point_group_measured_fraction_full 0.977
_diffrn_reflns_point_group_measured_fraction_max 0.977
_diffrn_reflns_theta_full 25.242
_diffrn_reflns_theta_max 25.249
_diffrn_reflns_theta_min 1.905
_diffrn_source 'microfocus sealed X-ray tube'
_diffrn_source_current 1.4
_diffrn_source_power 0.07
_diffrn_source_type 'Incoatec I\mS microsource'
_diffrn_source_voltage 50.0
_diffrn_standards_number 0
_exptl_absorpt_coefficient_mu 4.661
_exptl_absorpt_correction_T_max 0.4920
_exptl_absorpt_correction_T_min 0.4077
_exptl_absorpt_correction_type multi-scan
_exptl_absorpt_process_details
;
SADABS-2016/2 (Bruker,2016/2) was used for absorption correction.
wR2(int) was 0.1133 before and 0.0623 after correction.
The Ratio of minimum to maximum transmission is 0.8287.
The \l/2 correction factor is Not present.
;
_exptl_crystal_colour yellow
_exptl_crystal_colour_primary yellow
_exptl_crystal_density_diffrn 1.525
_exptl_crystal_description block
_exptl_crystal_F_000 1296
_exptl_crystal_preparation Luminescent
_exptl_crystal_size_max 0.16
_exptl_crystal_size_mid 0.12
_exptl_crystal_size_min 0.09
_refine_diff_density_max 1.133
_refine_diff_density_min -1.566
_refine_diff_density_rms 0.144
_refine_ls_extinction_method none
_refine_ls_goodness_of_fit_ref 1.040
_refine_ls_hydrogen_treatment constr
_refine_ls_matrix_type full
_refine_ls_number_parameters 335
_refine_ls_number_reflns 5104
_refine_ls_number_restraints 0
_refine_ls_restrained_S_all 1.040
_refine_ls_R_factor_all 0.0521
_refine_ls_R_factor_gt 0.0363
_refine_ls_shift/su_max 0.002
_refine_ls_shift/su_mean 0.000
_refine_ls_structure_factor_coef Fsqd
_refine_ls_weighting_details 'w=1/[\s^2^(Fo^2^)+(0.0384P)^2^+12.3269P] where P=(Fo^2^+2Fc^2^)/3'
_refine_ls_weighting_scheme calc
_refine_ls_wR_factor_gt 0.0815
_refine_ls_wR_factor_ref 0.0875
_reflns_Friedel_coverage 0.000
_reflns_number_gt 3992
_reflns_number_total 5104
_reflns_threshold_expression 'I > 2\s(I)'
_cod_data_source_file d3dt02651e2.cif
_cod_data_source_block mo_ad3_1_0m
_cod_depositor_comments
;
The following automatic conversions were performed:

data item '_diffrn_radiation_probe' value 'X-ray' was changed to
'x-ray' in accordance with the
/home/data/users/saulius/crontab/automatic-downloads/rss-feeds/RSC/lib/dictionaries/cif_core.dic
dictionary named 'cif_core.dic' version 2.4.2 last updated on
2011-04-26.

Automatic conversion script
Id: cif_fix_values 8170 2020-07-09 18:12:32Z antanas 
;
_cod_database_code 7714403
_shelx_shelxl_version_number 2018/3
_shelx_space_group_comment
;
The symmetry employed for this shelxl refinement is uniquely defined
by the following loop, which should always be used as a source of
symmetry information in preference to the above space-group names.
They are only intended as comments.
;
_shelx_estimated_absorpt_t_max 0.679
_shelx_estimated_absorpt_t_min 0.523
_computing.bruker_data_scaling 'SADABS V2012/1 (Bruker AXS Inc.)'

_olex2_refinement_description
;
1. Fixed Uiso
 At 1.2 times of:
  All C(H) groups
 At 1.5 times of:
  All C(H,H,H) groups
2.a Aromatic/amide H refined with riding coordinates:
 C4(H4), C2(H2), C20(H20), C10(H10), C22(H22), C3(H3), C13(H13), C8(H8),
 C14(H14), C5(H5), C11(H11), C21(H21), C19(H19), C9(H9), C16(H16), C25(H25),
 C28(H28), C15(H15), C29(H29), C31(H31), C32(H32), C30(H30)
2.b Idealised Me refined as rotating group:
 C23(H23A,H23B,H23C)
;
_smtbx_masks_void_probe_radius 1.2
_smtbx_masks_void_truncation_radius 1.2
_olex2_submission_special_instructions 'No special instructions were received'

loop_
_space_group_symop_operation_xyz
'x, y, z'
'-x+1/2, y+1/2, -z+1/2'
'-x, -y, -z'
'x-1/2, -y-1/2, z-1/2'

loop_
_atom_site_label
_atom_site_type_symbol
_atom_site_fract_x
_atom_site_fract_y
_atom_site_fract_z
_atom_site_U_iso_or_equiv
_atom_site_adp_type
_atom_site_occupancy
_atom_site_site_symmetry_order
_atom_site_calc_flag
_atom_site_refinement_flags_posn
_atom_site_refinement_flags_adp
_atom_site_refinement_flags_occupancy
_atom_site_disorder_assembly
_atom_site_disorder_group
Ir1 Ir 0.68342(2) 0.76219(2) 0.86185(2) 0.02056(9) Uani 1 1 d . . . . .
O2 O 0.5469(5) 0.6933(2) 0.8318(3) 0.0293(11) Uani 1 1 d . . . . .
O1 O 0.8450(4) 0.7028(2) 0.9037(3) 0.0285(11) Uani 1 1 d . . . . .
N1 N 0.6377(5) 0.7658(2) 1.0170(4) 0.0238(11) Uani 1 1 d . . . . .
N2 N 0.7224(5) 0.7667(2) 0.7037(4) 0.0224(11) Uani 1 1 d . . . . .
C6 C 0.4799(6) 0.8320(3) 0.9281(5) 0.0219(14) Uani 1 1 d . . . . .
C4 C 0.3259(6) 0.8972(3) 0.8205(6) 0.0294(16) Uani 1 1 d . . . . .
H4 H 0.256204 0.924300 0.815848 0.035 Uiso 1 1 calc R U . . .
C18 C 0.8078(6) 0.8089(3) 0.6857(5) 0.0230(14) Uani 1 1 d . . . . .
C2 C 0.4790(6) 0.8446(3) 0.7324(5) 0.0244(14) Uani 1 1 d . . . . .
H2 H 0.511781 0.835273 0.666478 0.029 Uiso 1 1 calc R U . . .
C17 C 0.8626(6) 0.8411(3) 0.7862(5) 0.0256(14) Uani 1 1 d . . . . .
C1 C 0.5351(6) 0.8182(3) 0.8324(5) 0.0242(14) Uani 1 1 d . . . . .
C20 C 0.7754(6) 0.7827(3) 0.4919(5) 0.0268(15) Uani 1 1 d . . . . .
H20 H 0.794139 0.787732 0.418870 0.032 Uiso 1 1 calc R U . . .
C10 C 0.6612(6) 0.7375(3) 1.2087(5) 0.0271(14) Uani 1 1 d . . . . .
H10 H 0.703474 0.714199 1.268249 0.032 Uiso 1 1 calc R U . . .
C22 C 0.6645(6) 0.7342(3) 0.6185(5) 0.0223(13) Uani 1 1 d . . . . .
H22 H 0.604774 0.705473 0.632716 0.027 Uiso 1 1 calc R U . . .
C3 C 0.3779(6) 0.8837(3) 0.7257(5) 0.0265(15) Uani 1 1 d . . . . .
H3 H 0.343587 0.901449 0.656413 0.032 Uiso 1 1 calc R U . . .
C23 C 0.9634(7) 0.6161(3) 0.9258(6) 0.0348(17) Uani 1 1 d . . . . .
H23A H 0.993197 0.607225 0.855635 0.052 Uiso 1 1 calc R U . . .
H23B H 0.948987 0.581210 0.964510 0.052 Uiso 1 1 calc R U . . .
H23C H 1.032512 0.638538 0.973467 0.052 Uiso 1 1 calc R U . . .
C7 C 0.5389(6) 0.8027(3) 1.0309(5) 0.0233(14) Uani 1 1 d . . . . .
C13 C 0.8667(6) 0.8539(3) 0.9821(5) 0.0310(16) Uani 1 1 d . . . . .
H13 H 0.837613 0.843545 1.049185 0.037 Uiso 1 1 calc R U . . .
C8 C 0.5015(6) 0.8077(3) 1.1350(5) 0.0253(15) Uani 1 1 d . . . . .
H8 H 0.433740 0.833805 1.144963 0.030 Uiso 1 1 calc R U . . .
C14 C 0.9571(7) 0.8971(3) 0.9849(6) 0.0362(18) Uani 1 1 d . . . . .
H14 H 0.989725 0.916167 1.053098 0.043 Uiso 1 1 calc R U . . .
C24 C 0.8307(7) 0.6494(3) 0.9005(5) 0.0286(16) Uani 1 1 d . . . . .
C12 C 0.8157(6) 0.8245(3) 0.8830(5) 0.0268(15) Uani 1 1 d . . . . .
C5 C 0.3753(6) 0.8714(3) 0.9209(5) 0.0254(15) Uani 1 1 d . . . . .
H5 H 0.338693 0.880259 0.985245 0.030 Uiso 1 1 calc R U . . .
C11 C 0.6977(6) 0.7349(3) 1.1047(5) 0.0255(14) Uani 1 1 d . . . . .
H11 H 0.768230 0.710202 1.094802 0.031 Uiso 1 1 calc R U . . .
C21 C 0.6872(6) 0.7403(3) 0.5136(5) 0.0271(14) Uani 1 1 d . . . . .
H21 H 0.644346 0.716362 0.455350 0.033 Uiso 1 1 calc R U . . .
C19 C 0.8337(6) 0.8167(3) 0.5783(5) 0.0259(15) Uani 1 1 d . . . . .
H19 H 0.892504 0.845928 0.564700 0.031 Uiso 1 1 calc R U . . .
C9 C 0.5617(6) 0.7750(3) 1.2236(5) 0.0280(16) Uani 1 1 d . . . . .
H9 H 0.535168 0.778221 1.294266 0.034 Uiso 1 1 calc R U . . .
C16 C 0.9558(6) 0.8848(3) 0.7880(5) 0.0309(16) Uani 1 1 d . . . . .
H16 H 0.987393 0.894903 0.721912 0.037 Uiso 1 1 calc R U . . .
C25 C 0.7115(7) 0.6205(3) 0.8772(6) 0.0382(18) Uani 1 1 d . . . . .
H25 H 0.719588 0.580852 0.880703 0.046 Uiso 1 1 calc R U . . .
C26 C 0.5789(7) 0.6410(3) 0.8487(5) 0.0307(16) Uani 1 1 d . . . . .
C28 C 0.3401(7) 0.6200(3) 0.7758(5) 0.0309(16) Uani 1 1 d . . . . .
H28 H 0.331403 0.657133 0.747374 0.037 Uiso 1 1 calc R U . . .
C27 C 0.4631(7) 0.6021(3) 0.8318(6) 0.0335(17) Uani 1 1 d . . . . .
C15 C 1.0012(7) 0.9130(3) 0.8870(6) 0.0394(19) Uani 1 1 d . . . . .
H15 H 1.062575 0.943228 0.888687 0.047 Uiso 1 1 calc R U . . .
C29 C 0.2263(7) 0.5848(3) 0.7593(7) 0.0427(19) Uani 1 1 d . . . . .
H29 H 0.142387 0.598261 0.719586 0.051 Uiso 1 1 calc R U . . .
C31 C 0.3599(8) 0.5122(4) 0.8555(9) 0.068(3) Uani 1 1 d . . . . .
H31 H 0.367803 0.475044 0.883889 0.082 Uiso 1 1 calc R U . . .
C32 C 0.4728(9) 0.5461(4) 0.8707(8) 0.059(3) Uani 1 1 d . . . . .
H32 H 0.557189 0.531777 0.907417 0.071 Uiso 1 1 calc R U . . .
C30 C 0.2360(9) 0.5309(4) 0.8004(9) 0.062(3) Uani 1 1 d . . . . .
H30 H 0.159178 0.507196 0.790962 0.074 Uiso 1 1 calc R U . . .

loop_
_atom_site_aniso_label
_atom_site_aniso_U_11
_atom_site_aniso_U_22
_atom_site_aniso_U_33
_atom_site_aniso_U_23
_atom_site_aniso_U_13
_atom_site_aniso_U_12
Ir1 0.02053(13) 0.02646(15) 0.01582(13) 0.00071(11) 0.00626(9) 0.00214(11)
O2 0.037(3) 0.029(3) 0.024(2) 0.003(2) 0.012(2) 0.001(2)
O1 0.033(3) 0.035(3) 0.021(2) 0.005(2) 0.011(2) 0.006(2)
N1 0.022(3) 0.024(3) 0.026(3) -0.001(2) 0.005(2) 0.001(2)
N2 0.020(3) 0.026(3) 0.022(3) -0.001(2) 0.006(2) 0.002(2)
C6 0.020(3) 0.026(4) 0.019(3) 0.000(3) 0.004(3) -0.005(3)
C4 0.021(3) 0.032(4) 0.037(4) -0.001(3) 0.008(3) 0.003(3)
C18 0.021(3) 0.026(4) 0.023(3) -0.003(3) 0.007(3) 0.005(3)
C2 0.024(3) 0.032(4) 0.018(3) 0.001(3) 0.006(3) 0.001(3)
C17 0.021(3) 0.031(4) 0.025(3) 0.001(3) 0.004(3) 0.002(3)
C1 0.018(3) 0.030(4) 0.024(3) -0.005(3) 0.005(3) -0.007(3)
C20 0.027(3) 0.035(4) 0.018(3) 0.007(3) 0.001(3) 0.004(3)
C10 0.030(3) 0.027(3) 0.023(3) 0.003(3) 0.002(3) 0.002(3)
C22 0.019(3) 0.025(4) 0.024(3) 0.003(3) 0.009(3) 0.002(3)
C3 0.024(3) 0.030(4) 0.025(3) 0.000(3) 0.003(3) -0.005(3)
C23 0.028(4) 0.043(5) 0.033(4) -0.001(3) 0.005(3) 0.000(3)
C7 0.022(3) 0.030(4) 0.017(3) -0.002(3) 0.003(3) -0.006(3)
C13 0.026(4) 0.048(5) 0.021(3) -0.007(3) 0.008(3) 0.000(3)
C8 0.024(3) 0.036(4) 0.018(3) -0.004(3) 0.011(3) -0.001(3)
C14 0.025(4) 0.054(5) 0.029(4) -0.014(3) 0.004(3) -0.005(3)
C24 0.030(4) 0.041(5) 0.016(3) 0.000(3) 0.009(3) 0.008(3)
C12 0.026(3) 0.035(4) 0.020(3) -0.001(3) 0.005(3) 0.009(3)
C5 0.018(3) 0.031(4) 0.029(3) -0.007(3) 0.009(3) 0.001(3)
C11 0.028(3) 0.031(4) 0.018(3) 0.001(3) 0.007(3) 0.003(3)
C21 0.030(3) 0.036(4) 0.018(3) -0.002(3) 0.010(3) 0.005(3)
C19 0.027(3) 0.034(4) 0.019(3) 0.005(3) 0.011(3) -0.003(3)
C9 0.024(3) 0.044(5) 0.017(3) -0.006(3) 0.006(3) -0.005(3)
C16 0.024(4) 0.045(5) 0.027(4) -0.007(3) 0.014(3) -0.005(3)
C25 0.026(4) 0.032(4) 0.056(5) -0.007(4) 0.004(4) 0.006(3)
C26 0.028(4) 0.041(5) 0.022(3) 0.000(3) 0.005(3) -0.005(3)
C28 0.035(4) 0.030(4) 0.028(4) -0.003(3) 0.008(3) -0.002(3)
C27 0.032(4) 0.032(4) 0.035(4) -0.006(3) 0.003(3) 0.000(3)
C15 0.024(4) 0.050(5) 0.049(5) -0.016(4) 0.018(3) -0.008(3)
C29 0.027(4) 0.042(5) 0.059(5) -0.010(4) 0.007(4) 0.002(3)
C31 0.038(5) 0.036(5) 0.118(9) 0.014(5) -0.015(5) -0.002(4)
C32 0.044(5) 0.037(5) 0.088(7) 0.008(5) -0.009(5) -0.003(4)
C30 0.039(5) 0.036(5) 0.106(8) -0.001(5) 0.004(5) -0.006(4)

loop_
_atom_type_symbol
_atom_type_description
_atom_type_scat_dispersion_real
_atom_type_scat_dispersion_imag
_atom_type_scat_source
C C 0.0033 0.0016 'International Tables Vol C Tables 4.2.6.8 and 6.1.1.4'
H H 0.0000 0.0000 'International Tables Vol C Tables 4.2.6.8 and 6.1.1.4'
Ir Ir -1.4442 7.9887 'International Tables Vol C Tables 4.2.6.8 and 6.1.1.4'
N N 0.0061 0.0033 'International Tables Vol C Tables 4.2.6.8 and 6.1.1.4'
O O 0.0106 0.0060 'International Tables Vol C Tables 4.2.6.8 and 6.1.1.4'

loop_
_geom_angle_atom_site_label_1
_geom_angle_atom_site_label_2
_geom_angle_atom_site_label_3
_geom_angle
_geom_angle_site_symmetry_1
_geom_angle_site_symmetry_3
_geom_angle_publ_flag
O2 Ir1 O1 88.31(18) . . ?
N1 Ir1 O2 86.60(19) . . ?
N1 Ir1 O1 95.85(18) . . ?
N1 Ir1 N2 174.2(2) . . ?
N2 Ir1 O2 96.37(19) . . ?
N2 Ir1 O1 89.26(18) . . ?
C1 Ir1 O2 92.6(2) . . ?
C1 Ir1 O1 176.7(2) . . ?
C1 Ir1 N1 81.1(2) . . ?
C1 Ir1 N2 93.8(2) . . ?
C12 Ir1 O2 176.7(2) . . ?
C12 Ir1 O1 90.0(2) . . ?
C12 Ir1 N1 96.4(2) . . ?
C12 Ir1 N2 80.7(2) . . ?
C12 Ir1 C1 89.2(3) . . ?
C26 O2 Ir1 125.5(4) . . ?
C24 O1 Ir1 124.9(4) . . ?
C7 N1 Ir1 116.2(4) . . ?
C11 N1 Ir1 124.7(4) . . ?
C11 N1 C7 119.1(5) . . ?
C18 N2 Ir1 115.3(4) . . ?
C22 N2 Ir1 124.6(4) . . ?
C22 N2 C18 119.9(5) . . ?
C1 C6 C7 115.6(6) . . ?
C5 C6 C1 120.6(6) . . ?
C5 C6 C7 123.8(6) . . ?
C3 C4 H4 119.9 . . ?
C5 C4 H4 119.9 . . ?
C5 C4 C3 120.1(6) . . ?
N2 C18 C17 113.8(5) . . ?
N2 C18 C19 118.8(6) . . ?
C19 C18 C17 127.4(6) . . ?
C1 C2 H2 118.8 . . ?
C3 C2 H2 118.8 . . ?
C3 C2 C1 122.4(6) . . ?
C12 C17 C18 114.7(6) . . ?
C16 C17 C18 123.5(6) . . ?
C16 C17 C12 121.8(6) . . ?
C6 C1 Ir1 113.9(5) . . ?
C2 C1 Ir1 129.2(5) . . ?
C2 C1 C6 116.9(6) . . ?
C21 C20 H20 120.7 . . ?
C19 C20 H20 120.7 . . ?
C19 C20 C21 118.6(6) . . ?
C11 C10 H10 120.9 . . ?
C9 C10 H10 120.9 . . ?
C9 C10 C11 118.2(6) . . ?
N2 C22 H22 118.5 . . ?
N2 C22 C21 123.0(6) . . ?
C21 C22 H22 118.5 . . ?
C4 C3 H3 120.0 . . ?
C2 C3 C4 119.9(6) . . ?
C2 C3 H3 120.0 . . ?
H23A C23 H23B 109.5 . . ?
H23A C23 H23C 109.5 . . ?
H23B C23 H23C 109.5 . . ?
C24 C23 H23A 109.5 . . ?
C24 C23 H23B 109.5 . . ?
C24 C23 H23C 109.5 . . ?
N1 C7 C6 113.2(5) . . ?
N1 C7 C8 119.8(6) . . ?
C8 C7 C6 127.0(6) . . ?
C14 C13 H13 119.0 . . ?
C14 C13 C12 122.0(6) . . ?
C12 C13 H13 119.0 . . ?
C7 C8 H8 119.7 . . ?
C9 C8 C7 120.6(6) . . ?
C9 C8 H8 119.7 . . ?
C13 C14 H14 120.1 . . ?
C13 C14 C15 119.8(6) . . ?
C15 C14 H14 120.1 . . ?
O1 C24 C23 114.7(6) . . ?
O1 C24 C25 126.6(6) . . ?
C25 C24 C23 118.7(7) . . ?
C17 C12 Ir1 115.2(5) . . ?
C17 C12 C13 116.9(6) . . ?
C13 C12 Ir1 127.9(5) . . ?
C6 C5 H5 120.0 . . ?
C4 C5 C6 119.9(6) . . ?
C4 C5 H5 120.0 . . ?
N1 C11 C10 123.0(6) . . ?
N1 C11 H11 118.5 . . ?
C10 C11 H11 118.5 . . ?
C20 C21 H21 120.6 . . ?
C22 C21 C20 118.8(6) . . ?
C22 C21 H21 120.6 . . ?
C18 C19 H19 119.6 . . ?
C20 C19 C18 120.8(6) . . ?
C20 C19 H19 119.6 . . ?
C10 C9 H9 120.4 . . ?
C8 C9 C10 119.3(6) . . ?
C8 C9 H9 120.4 . . ?
C17 C16 H16 120.4 . . ?
C15 C16 C17 119.2(6) . . ?
C15 C16 H16 120.4 . . ?
C24 C25 H25 115.3 . . ?
C24 C25 C26 129.4(7) . . ?
C26 C25 H25 115.3 . . ?
O2 C26 C25 124.9(6) . . ?
O2 C26 C27 114.6(6) . . ?
C25 C26 C27 120.5(7) . . ?
C27 C28 H28 119.1 . . ?
C27 C28 C29 121.7(7) . . ?
C29 C28 H28 119.1 . . ?
C28 C27 C26 119.6(7) . . ?
C28 C27 C32 117.4(7) . . ?
C32 C27 C26 123.0(7) . . ?
C14 C15 H15 119.8 . . ?
C16 C15 C14 120.3(7) . . ?
C16 C15 H15 119.8 . . ?
C28 C29 H29 119.9 . . ?
C30 C29 C28 120.3(7) . . ?
C30 C29 H29 119.9 . . ?
C32 C31 H31 119.1 . . ?
C30 C31 H31 119.1 . . ?
C30 C31 C32 121.8(8) . . ?
C27 C32 H32 119.9 . . ?
C31 C32 C27 120.3(8) . . ?
C31 C32 H32 119.9 . . ?
C29 C30 C31 118.4(8) . . ?
C29 C30 H30 120.8 . . ?
C31 C30 H30 120.8 . . ?

loop_
_geom_bond_atom_site_label_1
_geom_bond_atom_site_label_2
_geom_bond_distance
_geom_bond_site_symmetry_2
_geom_bond_publ_flag
Ir1 O2 2.134(5) . ?
Ir1 O1 2.150(4) . ?
Ir1 N1 2.027(5) . ?
Ir1 N2 2.038(5) . ?
Ir1 C1 1.990(7) . ?
Ir1 C12 1.985(7) . ?
O2 C26 1.295(8) . ?
O1 C24 1.282(8) . ?
N1 C7 1.364(8) . ?
N1 C11 1.346(8) . ?
N2 C18 1.371(8) . ?
N2 C22 1.339(8) . ?
C6 C1 1.421(9) . ?
C6 C7 1.460(8) . ?
C6 C5 1.406(9) . ?
C4 H4 0.9500 . ?
C4 C3 1.391(9) . ?
C4 C5 1.376(9) . ?
C18 C17 1.464(9) . ?
C18 C19 1.393(8) . ?
C2 H2 0.9500 . ?
C2 C1 1.394(9) . ?
C2 C3 1.373(9) . ?
C17 C12 1.405(9) . ?
C17 C16 1.402(9) . ?
C20 H20 0.9500 . ?
C20 C21 1.406(10) . ?
C20 C19 1.371(9) . ?
C10 H10 0.9500 . ?
C10 C11 1.384(8) . ?
C10 C9 1.383(9) . ?
C22 H22 0.9500 . ?
C22 C21 1.346(8) . ?
C3 H3 0.9500 . ?
C23 H23A 0.9800 . ?
C23 H23B 0.9800 . ?
C23 H23C 0.9800 . ?
C23 C24 1.540(9) . ?
C7 C8 1.393(8) . ?
C13 H13 0.9500 . ?
C13 C14 1.374(10) . ?
C13 C12 1.408(9) . ?
C8 H8 0.9500 . ?
C8 C9 1.377(9) . ?
C14 H14 0.9500 . ?
C14 C15 1.399(10) . ?
C24 C25 1.371(10) . ?
C5 H5 0.9500 . ?
C11 H11 0.9500 . ?
C21 H21 0.9500 . ?
C19 H19 0.9500 . ?
C9 H9 0.9500 . ?
C16 H16 0.9500 . ?
C16 C15 1.382(9) . ?
C25 H25 0.9500 . ?
C25 C26 1.408(9) . ?
C26 C27 1.478(10) . ?
C28 H28 0.9500 . ?
C28 C27 1.370(10) . ?
C28 C29 1.408(10) . ?
C27 C32 1.413(11) . ?
C15 H15 0.9500 . ?
C29 H29 0.9500 . ?
C29 C30 1.376(11) . ?
C31 H31 0.9500 . ?
C31 C32 1.382(12) . ?
C31 C30 1.380(11) . ?
C32 H32 0.9500 . ?
C30 H30 0.9500 . ?

loop_
_geom_torsion_atom_site_label_1
_geom_torsion_atom_site_label_2
_geom_torsion_atom_site_label_3
_geom_torsion_atom_site_label_4
_geom_torsion
_geom_torsion_site_symmetry_1
_geom_torsion_site_symmetry_2
_geom_torsion_site_symmetry_3
_geom_torsion_site_symmetry_4
_geom_torsion_publ_flag
Ir1 O2 C26 C25 -8.0(9) . . . . ?
Ir1 O2 C26 C27 174.2(4) . . . . ?
Ir1 O1 C24 C23 175.6(4) . . . . ?
Ir1 O1 C24 C25 -4.4(9) . . . . ?
Ir1 N1 C7 C6 2.0(7) . . . . ?
Ir1 N1 C7 C8 179.9(5) . . . . ?
Ir1 N1 C11 C10 -178.3(5) . . . . ?
Ir1 N2 C18 C17 3.7(7) . . . . ?
Ir1 N2 C18 C19 -176.5(5) . . . . ?
Ir1 N2 C22 C21 176.3(5) . . . . ?
O2 C26 C27 C28 15.6(9) . . . . ?
O2 C26 C27 C32 -164.6(7) . . . . ?
O1 C24 C25 C26 1.9(12) . . . . ?
N1 C7 C8 C9 -1.1(10) . . . . ?
N2 C18 C17 C12 -1.8(8) . . . . ?
N2 C18 C17 C16 177.5(6) . . . . ?
N2 C18 C19 C20 -0.2(9) . . . . ?
N2 C22 C21 C20 -0.1(10) . . . . ?
C6 C7 C8 C9 176.6(6) . . . . ?
C18 N2 C22 C21 0.8(9) . . . . ?
C18 C17 C12 Ir1 -1.1(7) . . . . ?
C18 C17 C12 C13 179.3(6) . . . . ?
C18 C17 C16 C15 179.7(6) . . . . ?
C17 C18 C19 C20 179.5(6) . . . . ?
C17 C16 C15 C14 1.6(11) . . . . ?
C1 C6 C7 N1 -0.8(8) . . . . ?
C1 C6 C7 C8 -178.6(6) . . . . ?
C1 C6 C5 C4 -0.3(9) . . . . ?
C1 C2 C3 C4 -1.5(10) . . . . ?
C22 N2 C18 C17 179.6(5) . . . . ?
C22 N2 C18 C19 -0.6(9) . . . . ?
C3 C4 C5 C6 1.0(10) . . . . ?
C3 C2 C1 Ir1 -178.5(5) . . . . ?
C3 C2 C1 C6 2.1(9) . . . . ?
C23 C24 C25 C26 -178.1(7) . . . . ?
C7 N1 C11 C10 1.9(10) . . . . ?
C7 C6 C1 Ir1 -0.8(7) . . . . ?
C7 C6 C1 C2 178.7(6) . . . . ?
C7 C6 C5 C4 179.8(6) . . . . ?
C7 C8 C9 C10 0.7(10) . . . . ?
C13 C14 C15 C16 -1.0(11) . . . . ?
C14 C13 C12 Ir1 -179.0(5) . . . . ?
C14 C13 C12 C17 0.5(10) . . . . ?
C24 C25 C26 O2 5.1(12) . . . . ?
C24 C25 C26 C27 -177.2(7) . . . . ?
C12 C17 C16 C15 -1.1(10) . . . . ?
C12 C13 C14 C15 0.0(11) . . . . ?
C5 C6 C1 Ir1 179.3(5) . . . . ?
C5 C6 C1 C2 -1.2(9) . . . . ?
C5 C6 C7 N1 179.1(6) . . . . ?
C5 C6 C7 C8 1.3(10) . . . . ?
C5 C4 C3 C2 -0.2(10) . . . . ?
C11 N1 C7 C6 -178.2(5) . . . . ?
C11 N1 C7 C8 -0.2(9) . . . . ?
C11 C10 C9 C8 0.9(10) . . . . ?
C21 C20 C19 C18 0.9(10) . . . . ?
C19 C18 C17 C12 178.5(6) . . . . ?
C19 C18 C17 C16 -2.2(11) . . . . ?
C19 C20 C21 C22 -0.8(9) . . . . ?
C9 C10 C11 N1 -2.2(10) . . . . ?
C16 C17 C12 Ir1 179.7(5) . . . . ?
C16 C17 C12 C13 0.1(10) . . . . ?
C25 C26 C27 C28 -162.3(7) . . . . ?
C25 C26 C27 C32 17.4(11) . . . . ?
C26 C27 C32 C31 177.9(8) . . . . ?
C28 C27 C32 C31 -2.4(13) . . . . ?
C28 C29 C30 C31 -1.4(14) . . . . ?
C27 C28 C29 C30 0.5(12) . . . . ?
C29 C28 C27 C26 -178.9(6) . . . . ?
C29 C28 C27 C32 1.4(11) . . . . ?
C32 C31 C30 C29 0.3(16) . . . . ?
C30 C31 C32 C27 1.6(16) . . . . ?

loop_
_smtbx_masks_void_nr
_smtbx_masks_void_average_x
_smtbx_masks_void_average_y
_smtbx_masks_void_average_z
_smtbx_masks_void_volume
_smtbx_masks_void_count_electrons
_smtbx_masks_void_content
1 -0.500 0.000 0.236 298.0 173.8 ?
2 0.000 0.500 0.500 298.0 173.8 ?
